data_7056279
loop_
_publ_author_name
'Li, Ning'
'Zhao, Jian-Guo'
'Xu, Li'
'Zhang, Zhong'
'Huang, Liping'
'Liu, Yiwei'
'Lu, Ying'
'Liu, Shuxia'

_publ_section_title
;
 A 3D cadmium&#x2212;vanadium bimetallic framework with luminescence
 properties
;
_journal_name_full 'New J. Chem.'
_journal_paper_doi 10.1039/C7NJ01258F
_journal_year 2017
_chemical_formula_moiety '0.5(C4 H16 Cd4 N4 O14 V4)'
_chemical_formula_sum 'C2 H8 Cd2 N2 O7 V2'
_chemical_formula_weight 498.78
_space_group_crystal_system orthorhombic
_space_group_IT_number 58
_space_group_name_Hall '-P 2 2n'
_space_group_name_H-M_alt 'P n n m'
_symmetry_space_group_name_Hall '-P 2 2n'
_symmetry_space_group_name_H-M 'P n n m'
_atom_sites_solution_hydrogens difmap
_audit_creation_date 2017-03-09
_audit_creation_method
;
Olex2 1.2
(compiled 2017.03.02 svn.r3394 for OlexSys, GUI svn.r5324)
;
_audit_update_record
;
2017-04-13 deposited with the CCDC.
2017-06-01 downloaded from the CCDC.
;
_cell_angle_alpha 90.000(5)
_cell_angle_beta 90.000(5)
_cell_angle_gamma 90.000(5)
_cell_formula_units_Z 2
_cell_length_a 14.598(5)
_cell_length_b 5.208(5)
_cell_length_c 6.304(5)
_cell_measurement_reflns_used 2676
_cell_measurement_temperature 293(2)
_cell_measurement_theta_max 28.202
_cell_measurement_theta_min 2.791
_cell_volume 479.3(6)
_computing_cell_refinement 'SAINT v8.34A (Bruker, 2013)'
_computing_data_reduction 'SAINT v8.34A (Bruker, 2013)'
_computing_molecular_graphics 'Olex2 (Dolomanov et al., 2009)'
_computing_publication_material 'Olex2 (Dolomanov et al., 2009)'
_computing_structure_refinement 'ShelXL (Sheldrick, 2015)'
_diffrn_ambient_temperature 293(2)
_diffrn_measured_fraction_theta_full 0.991
_diffrn_measured_fraction_theta_max 0.991
_diffrn_measurement_device_type 'Bruker P4'
_diffrn_measurement_method '\w scans'
_diffrn_radiation_monochromator graphite
_diffrn_radiation_type MoK\a
_diffrn_radiation_wavelength 0.71069
_diffrn_reflns_av_R_equivalents 0.0262
_diffrn_reflns_av_unetI/netI 0.0201
_diffrn_reflns_Laue_measured_fraction_full 0.991
_diffrn_reflns_Laue_measured_fraction_max 0.991
_diffrn_reflns_limit_h_max 16
_diffrn_reflns_limit_h_min -17
_diffrn_reflns_limit_k_max 6
_diffrn_reflns_limit_k_min -6
_diffrn_reflns_limit_l_max 6
_diffrn_reflns_limit_l_min -7
_diffrn_reflns_number 2230
_diffrn_reflns_point_group_measured_fraction_full 0.991
_diffrn_reflns_point_group_measured_fraction_max 0.991
_diffrn_reflns_theta_full 24.984
_diffrn_reflns_theta_max 24.984
_diffrn_reflns_theta_min 3.520
_exptl_absorpt_coefficient_mu 6.282
_exptl_absorpt_correction_type none
_exptl_crystal_density_diffrn 3.456
_exptl_crystal_description bar
_exptl_crystal_F_000 464
_refine_diff_density_max 0.715
_refine_diff_density_min -0.553
_refine_diff_density_rms 0.167
_refine_ls_extinction_coef 0.0169(15)
_refine_ls_extinction_expression Fc^*^=kFc[1+0.001xFc^2^\l^3^/sin(2\q)]^-1/4^
_refine_ls_extinction_method 'SHELXL-2014/7 (Sheldrick 2014'
_refine_ls_goodness_of_fit_ref 1.295
_refine_ls_hydrogen_treatment refall
_refine_ls_matrix_type full
_refine_ls_number_parameters 53
_refine_ls_number_reflns 464
_refine_ls_number_restraints 12
_refine_ls_restrained_S_all 1.280
_refine_ls_R_factor_all 0.0180
_refine_ls_R_factor_gt 0.0180
_refine_ls_shift/su_max 0.001
_refine_ls_shift/su_mean 0.000
_refine_ls_structure_factor_coef Fsqd
_refine_ls_weighting_details 'w=1/[\s^2^(Fo^2^)+(0.0245P)^2^+0.5240P] where P=(Fo^2^+2Fc^2^)/3'
_refine_ls_weighting_scheme calc
_refine_ls_wR_factor_gt 0.0476
_refine_ls_wR_factor_ref 0.0476
_reflns_Friedel_coverage 0.000
_reflns_number_gt 464
_reflns_number_total 464
_reflns_threshold_expression 'I > 2\s(I)'
_cod_data_source_file c7nj01258f2.cif
_cod_data_source_block y
_cod_database_code 7056279
_shelx_shelxl_version_number 2014/7
_shelx_space_group_comment
;
The symmetry employed for this shelxl refinement is uniquely defined
by the following loop, which should always be used as a source of
symmetry information in preference to the above space-group names.
They are only intended as comments.
;
_olex2_refinement_description
;
1. Uiso/Uaniso restraints and constraints
Uanis(N1) \\sim Ueq, Uanis(C1) \\sim Ueq: with sigma of 0.01 and sigma for
terminal atoms of 0.02
;
_olex2_submission_special_instructions 'No special instructions were received'

loop_
_space_group_symop_operation_xyz
'x, y, z'
'-x, -y, z'
'x+1/2, -y+1/2, -z+1/2'
'-x+1/2, y+1/2, -z+1/2'
'-x, -y, -z'
'x, y, -z'
'-x-1/2, y-1/2, z-1/2'
'x-1/2, -y-1/2, z-1/2'

loop_
_atom_site_label
_atom_site_type_symbol
_atom_site_fract_x
_atom_site_fract_y
_atom_site_fract_z
_atom_site_U_iso_or_equiv
_atom_site_adp_type
_atom_site_occupancy
_atom_site_site_symmetry_order
_atom_site_calc_flag
_atom_site_refinement_flags_posn
_atom_site_refinement_flags_adp
_atom_site_refinement_flags_occupancy
Cd1 Cd 0.72866(2) 0.10932(5) 0.5000 0.0123(2) Uani 1 2 d S T P
V1 V 0.87842(4) 0.53946(13) 0.5000 0.0080(2) Uani 1 2 d S T P
O2 O 0.82963(13) 0.3974(3) 0.2838(3) 0.0149(5) Uani 1 1 d . . .
O1 O 0.8521(2) -0.1490(6) 0.5000 0.0171(6) Uani 1 2 d S T P
O3 O 1.0000 0.5000 0.5000 0.0188(9) Uani 1 4 d S T P
N1 N 0.6275(2) 0.4366(7) 0.5000 0.0131(7) Uani 1 2 d S TU P
C1 C 0.5290(3) 0.3789(7) 0.5000 0.0187(10) Uani 1 2 d S TU P
H1A H 0.517(3) 0.271(8) 0.372(6) 0.037(10) Uiso 1 1 d . . .
H1 H 0.636(3) 0.538(8) 0.393(5) 0.025(9) Uiso 1 1 d . . .

loop_
_atom_site_aniso_label
_atom_site_aniso_U_11
_atom_site_aniso_U_22
_atom_site_aniso_U_33
_atom_site_aniso_U_23
_atom_site_aniso_U_13
_atom_site_aniso_U_12
Cd1 0.0097(3) 0.0117(3) 0.0155(3) 0.000 0.000 0.00099(9)
V1 0.0051(4) 0.0091(4) 0.0097(4) 0.000 0.000 0.0005(2)
O2 0.0165(10) 0.0164(11) 0.0118(10) -0.0003(7) -0.0029(8) -0.0003(7)
O1 0.0127(14) 0.0130(13) 0.0254(17) 0.000 0.000 0.0029(11)
O3 0.010(2) 0.021(2) 0.026(2) 0.000 0.000 0.0013(17)
N1 0.0104(18) 0.0101(16) 0.0187(19) 0.000 0.000 0.0012(13)
C1 0.011(2) 0.014(2) 0.031(3) 0.000 0.000 0.0043(16)

loop_
_atom_type_symbol
_atom_type_description
_atom_type_scat_dispersion_real
_atom_type_scat_dispersion_imag
_atom_type_scat_source
C C 0.0033 0.0016 'International Tables Vol C Tables 4.2.6.8 and 6.1.1.4'
H H 0.0000 0.0000 'International Tables Vol C Tables 4.2.6.8 and 6.1.1.4'
Cd Cd -0.8075 1.2024 'International Tables Vol C Tables 4.2.6.8 and 6.1.1.4'
N N 0.0061 0.0033 'International Tables Vol C Tables 4.2.6.8 and 6.1.1.4'
O O 0.0106 0.0060 'International Tables Vol C Tables 4.2.6.8 and 6.1.1.4'
V V 0.3005 0.5294 'International Tables Vol C Tables 4.2.6.8 and 6.1.1.4'

loop_
_geom_angle_atom_site_label_1
_geom_angle_atom_site_label_2
_geom_angle_atom_site_label_3
_geom_angle
_geom_angle_site_symmetry_1
_geom_angle_site_symmetry_3
O2 Cd1 V1 127.62(6) 7_756 .
O2 Cd1 V1 127.62(6) 4_645 .
O2 Cd1 V1 32.95(5) . .
O2 Cd1 V1 32.95(5) 6_556 .
O2 Cd1 O2 160.23(8) 4_645 6_556
O2 Cd1 O2 104.16(11) 4_645 7_756
O2 Cd1 O2 94.76(7) 7_756 6_556
O2 Cd1 O2 160.23(8) 7_756 .
O2 Cd1 O2 65.89(11) 6_556 .
O2 Cd1 O2 94.76(7) 4_645 .
O1 Cd1 V1 82.44(10) . .
O1 Cd1 O2 90.54(8) . 7_756
O1 Cd1 O2 83.50(9) . 6_556
O1 Cd1 O2 83.50(9) . .
O1 Cd1 O2 90.54(8) . 4_645
O1 Cd1 N1 167.64(12) . .
N1 Cd1 V1 85.20(11) . .
N1 Cd1 O2 86.14(10) . .
N1 Cd1 O2 86.14(10) . 6_556
N1 Cd1 O2 97.02(8) . 4_645
N1 Cd1 O2 97.02(8) . 7_756
O2 V1 Cd1 53.00(7) 6_556 .
O2 V1 Cd1 53.00(7) . .
O2 V1 O2 106.00(15) . 6_556
O2 V1 O3 111.39(7) . .
O2 V1 O3 111.39(7) 6_556 .
O1 V1 Cd1 122.39(12) 1_565 .
O1 V1 O2 109.02(9) 1_565 .
O1 V1 O2 109.02(9) 1_565 6_556
O1 V1 O3 109.91(11) 1_565 .
O3 V1 Cd1 127.69(5) . .
Cd1 O2 Cd1 119.98(9) 7_765 .
V1 O2 Cd1 125.14(11) . 7_765
V1 O2 Cd1 94.05(10) . .
V1 O1 Cd1 140.05(18) 1_545 .
V1 O3 V1 180.0 . 5_766
C1 N1 Cd1 119.1(3) . .
N1 C1 C1 112.1(4) . 5_666

loop_
_geom_bond_atom_site_label_1
_geom_bond_atom_site_label_2
_geom_bond_distance
_geom_bond_site_symmetry_2
Cd1 V1 3.1301(18) .
Cd1 O2 2.506(2) .
Cd1 O2 2.268(2) 4_645
Cd1 O2 2.268(2) 7_756
Cd1 O2 2.506(2) 6_556
Cd1 O1 2.249(3) .
Cd1 N1 2.255(4) .
V1 O2 1.707(2) .
V1 O2 1.707(2) 6_556
V1 O1 1.667(3) 1_565
V1 O3 1.7867(9) .
O2 Cd1 2.268(2) 7_765
O1 V1 1.667(3) 1_545
O3 V1 1.7868(8) 5_766
N1 C1 1.469(6) .
C1 C1 1.520(8) 5_666
